data_2010903
loop_
_publ_author_name
'Jiang, Ren-Wang'
'Ming, Dong-Sheng'
'But, Paul P. H.'
'Mak, Thomas C. W.'

_publ_section_title
;
 Gallic acid monohydrate
;
_journal_issue 5
_journal_name_full 'Acta Crystallographica Section C'
_journal_page_first 594
_journal_page_last 595
_journal_paper_doi 10.1107/S0108270100001827
_journal_volume 56
_journal_year 2000
_chemical_formula_moiety 'C7 H6 O5, H2O'
_chemical_formula_sum 'C7 H8 O6'
_chemical_formula_weight 188.13
_chemical_name_common 'gallic acid monohydrate'
_chemical_name_systematic
;
3,4,5-trihydroxybenzoic acid monohydrate
;
_space_group_IT_number 14
_symmetry_cell_setting monoclinic
_symmetry_space_group_name_Hall '-P 2ybc'
_symmetry_space_group_name_H-M 'P 1 21/c 1'
_cell_angle_alpha 90.00
_cell_angle_beta 95.08(3)
_cell_angle_gamma 90.00
_cell_formula_units_Z 4
_cell_length_a 5.794(4)
_cell_length_b 4.719(5)
_cell_length_c 28.688(5)
_cell_measurement_reflns_used 25
_cell_measurement_temperature 293
_cell_measurement_theta_max 12.5
_cell_measurement_theta_min 7.5
_cell_volume 781.3(10)
_computing_cell_refinement ' Rigaku/AFC Diffractometer Control Software (Rigaku, 1998)'
_computing_data_collection ' Rigaku/AFC Diffractometer Control Software (Rigaku, 1998)'
_computing_data_reduction ' TEXSAN (Molecular Structure Corporation, 1995)'
_computing_molecular_graphics 'XP (Siemens, 1998)'
_computing_structure_refinement 'SHELXL97 (Sheldrick, 1997)'
_computing_structure_solution 'SHELXS97 (Sheldrick, 1990)'
_diffrn_ambient_temperature 293
_diffrn_measurement_device_type 'Rigaku AFC-7R'
_diffrn_measurement_method '\w/2\q scan'
_diffrn_radiation_monochromator graphite
_diffrn_radiation_source 'fine-focus sealed tube'
_diffrn_radiation_type 'Mo K\a'
_diffrn_radiation_wavelength .71073
_diffrn_reflns_av_R_equivalents .032
_diffrn_reflns_av_sigmaI/netI .050
_diffrn_reflns_limit_h_max 6
_diffrn_reflns_limit_h_min -1
_diffrn_reflns_limit_k_max 5
_diffrn_reflns_limit_k_min -1
_diffrn_reflns_limit_l_max 33
_diffrn_reflns_limit_l_min -34
_diffrn_reflns_number 1514
_diffrn_reflns_theta_max 25.0
_diffrn_reflns_theta_min 2.85
_diffrn_standards_decay_% 0
_diffrn_standards_interval_count 197
_diffrn_standards_number 3
_exptl_absorpt_coefficient_mu .144
_exptl_absorpt_correction_T_max 1.000
_exptl_absorpt_correction_T_min .945
_exptl_absorpt_correction_type \y-scan
_exptl_absorpt_process_details '(Rigaku, 1998)'
_exptl_crystal_colour yellow
_exptl_crystal_density_diffrn 1.599
_exptl_crystal_density_method 'not measured'
_exptl_crystal_description prism
_exptl_crystal_F_000 392
_exptl_crystal_size_max .5
_exptl_crystal_size_mid .2
_exptl_crystal_size_min .1
_refine_diff_density_max .166
_refine_diff_density_min -.246
_refine_ls_extinction_coef .000
_refine_ls_extinction_method 'SHELXL97 (Sheldrick, 1997)'
_refine_ls_goodness_of_fit_ref 1.006
_refine_ls_hydrogen_treatment mixed
_refine_ls_matrix_type full
_refine_ls_number_parameters 122
_refine_ls_number_reflns 1369
_refine_ls_number_restraints 0
_refine_ls_restrained_S_all 1.006
_refine_ls_restrained_S_obs 1.006
_refine_ls_R_factor_all .083
_refine_ls_R_factor_gt .042
_refine_ls_shift/su_max .016
_refine_ls_shift/su_mean .002
_refine_ls_structure_factor_coef Fsqd
_refine_ls_weighting_details 'calc w = 1/[\s^2^(Fo^2^)+(0.0746P)^2^] where P=(Fo^2^+2Fc^2^)/3'
_refine_ls_weighting_scheme calc
_refine_ls_wR_factor_all .112
_refine_ls_wR_factor_ref .127
_reflns_number_gt 907
_reflns_number_total 1369
_reflns_threshold_expression F>4\s(F^2^)
_cod_data_source_file de1123.cif
_cod_data_source_block II
_cod_original_cell_volume 781.4(3)
_cod_original_sg_symbol_H-M 'P 21/c'
_cod_database_code 2010903
_cod_database_fobs_code 2010903

loop_
_symmetry_equiv_pos_as_xyz
'x, y, z'
'-x, y+1/2, -z+1/2'
'-x, -y, -z'
'x, -y-1/2, z-1/2'

loop_
_atom_site_label
_atom_site_fract_x
_atom_site_fract_y
_atom_site_fract_z
_atom_site_U_iso_or_equiv
_atom_site_adp_type
_atom_site_type_symbol
OW .7751(3) .5779(4) .28320(5) .0469(5) Uani O
HOWA .8645 .7584 .2911 .050 Uiso H
HOWB .7931 .5493 .2503 .050 Uiso H
O1 .9971(3) .9452(4) .11455(6) .0483(5) Uani O
HO1 .9772 1.0534 .0922 .074(11) Uiso H
O2 .9880(3) .6028(4) .18947(5) .0409(5) Uani O
HO2 1.0507 .7586 .1898 .079(12) Uiso H
O3 .6535(3) .2416(4) .19812(5) .0475(5) Uani O
HO3 .5315 .1563 .2002 .067(10) Uiso H
O4 .2646(3) .7063(4) .01282(6) .0504(5) Uani O
HO4 .1471 .6871 -.0050 .078(11) Uiso H
O5 .1029(3) .3531(4) .04903(5) .0439(5) Uani O
C1 .4555(4) .5521(5) .08415(7) .0318(5) Uani C
C2 .6327(4) .7460(5) .07956(8) .0355(6) Uani C
H2A .6308 .8615 .0533 .043 Uiso H
C3 .8119(4) .7646(5) .11470(8) .0336(6) Uani C
C4 .8137(4) .5936(5) .15374(7) .0324(5) Uani C
C5 .6362(4) .4022(5) .15812(7) .0332(6) Uani C
C6 .4571(4) .3782(5) .12326(8) .0361(6) Uani C
H6A .3390 .2473 .1259 .043 Uiso H
C7 .2599(4) .5274(5) .04787(7) .0347(6) Uani C

loop_
_atom_site_aniso_label
_atom_site_aniso_U_11
_atom_site_aniso_U_22
_atom_site_aniso_U_33
_atom_site_aniso_U_12
_atom_site_aniso_U_13
_atom_site_aniso_U_23
_atom_site_aniso_type_symbol
OW .0467(10) .0597(12) .0334(9) -.0059(8) -.0020(7) .0097(9) O
O1 .0410(10) .0580(11) .0435(10) .0169(9) -.0103(8) -.0190(9) O
O2 .0372(9) .0475(11) .0353(10) .0047(7) -.0125(7) -.0100(8) O
O3 .0449(11) .0610(12) .0343(9) .0145(8) -.0102(8) -.0191(10) O
O4 .0487(11) .0606(13) .0383(10) .0173(9) -.0168(8) -.0174(9) O
O5 .0395(10) .0539(11) .0357(10) .0086(8) -.0119(7) -.0139(9) O
C1 .0314(12) .0378(13) .0253(11) -.0026(10) -.0025(9) -.0021(11) C
C2 .0355(12) .0415(14) .0287(12) .0037(10) -.0017(9) -.0034(11) C
C3 .0286(12) .0379(13) .0336(12) .0015(10) -.0015(9) -.0054(11) C
C4 .0300(11) .0404(13) .0259(12) -.0011(10) -.0030(9) -.0004(11) C
C5 .0349(12) .0391(13) .0245(11) .0033(10) -.0029(9) -.0013(11) C
C6 .0297(11) .0430(14) .0347(13) .0016(11) -.0016(9) -.0085(11) C
C7 .0330(12) .0405(13) .0296(12) .0007(11) -.0017(9) -.0040(12) C

loop_
_atom_type_symbol
_atom_type_description
_atom_type_scat_dispersion_real
_atom_type_scat_dispersion_imag
_atom_type_scat_source
C C .0033 .0016 'International Tables Vol C Tables 4.2.6.8 and 6.1.1.4'
H H .0000 .0000 'International Tables Vol C Tables 4.2.6.8 and 6.1.1.4'
O O .0106 .0060 'International Tables Vol C Tables 4.2.6.8 and 6.1.1.4'

loop_
_geom_angle_atom_site_label_1
_geom_angle_atom_site_label_2
_geom_angle_atom_site_label_3
_geom_angle
_geom_angle_publ_flag
C2 C1 C6 120.9(2) yes
C2 C1 C7 120.9(2) yes
C6 C1 C7 118.2(2) yes
C3 C2 C1 119.0(2) yes
O1 C3 C4 114.6(2) yes
O1 C3 C2 125.0(2) yes
C4 C3 C2 120.3(2) yes
O2 C4 C3 122.6(2) yes
O2 C4 C5 117.10(10) yes
C3 C4 C5 120.20(10) yes
O3 C5 C6 123.7(2) yes
O3 C5 C4 115.90(10) yes
C6 C5 C4 120.3(2) yes
C5 C6 C1 119.2(2) yes
O5 C7 O4 121.1(2) yes
O5 C7 C1 123.9(2) yes
O4 C7 C1 115.0(2) yes

loop_
_geom_bond_atom_site_label_1
_geom_bond_atom_site_label_2
_geom_bond_site_symmetry_1
_geom_bond_site_symmetry_2
_geom_bond_distance
_geom_bond_publ_flag
O1 C3 . . 1.371(3) yes
O2 C4 . . 1.375(3) yes
O3 C5 . . 1.371(3) yes
O4 C7 . . 1.315(3) yes
O5 C7 . . 1.229(3) yes
C1 C2 . . 1.390(3) yes
C1 C6 . . 1.390(3) yes
C1 C7 . . 1.474(3) yes
C2 C3 . . 1.385(3) yes
C3 C4 . . 1.380(3) yes
C4 C5 . . 1.383(3) yes
C5 C6 . . 1.381(3) yes

loop_
_geom_hbond_atom_site_label_D
_geom_hbond_atom_site_label_H
_geom_hbond_atom_site_label_A
_geom_hbond_site_symmetry_A
_geom_hbond_distance_DH
_geom_hbond_distance_HA
_geom_hbond_distance_DA
_geom_hbond_angle_DHA
_geom_hbond_publ_flag
OW HOWA O2 2_755 1.01 1.90 2.906(4) 174 yes
OW HOWB O2 . .97 2.18 3.058(4) 151 yes
OW HOWB O3 . .97 2.19 2.944(4) 134 yes
O1 HO1 O5 1_665 .82 2.06 2.796(4) 150 yes
O2 HO2 O1 . .82 2.33 2.693(4) 108 yes
O2 HO2 OW 2_755 .82 1.94 2.708(4) 157 yes
O3 HO3 OW 2_645 .82 1.92 2.699(4) 160 yes
O4 HO4 O5 3_565 .82 1.85 2.663(4) 175 yes
C6 H6 O1 1_445 .93 2.44 3.350(5) 166 yes

loop_
_geom_torsion_atom_site_label_1
_geom_torsion_atom_site_label_2
_geom_torsion_atom_site_label_3
_geom_torsion_atom_site_label_4
_geom_torsion
_geom_torsion_publ_flag
C6 C1 C2 C3 -.1(3) no
C7 C1 C2 C3 179.3(2) no
C1 C2 C3 O1 179.8(2) no
C1 C2 C3 C4 -.2(3) no
O1 C3 C4 O2 -.3(3) no
C2 C3 C4 O2 179.7(2) no
O1 C3 C4 C5 179.9(2) no
C2 C3 C4 C5 .0(4) no
O2 C4 C5 O3 .2(3) no
C3 C4 C5 O3 179.9(2) no
O2 C4 C5 C6 -179.0(2) no
C3 C4 C5 C6 .7(4) no
O3 C5 C6 C1 179.8(2) no
C4 C5 C6 C1 -1.1(4) no
C2 C1 C6 C5 .8(4) no
C7 C1 C6 C5 -178.6(2) no
C2 C1 C7 O5 177.1(2) no
C6 C1 C7 O5 -3.5(4) no
C2 C1 C7 O4 -2.2(3) no
C6 C1 C7 O4 177.3(2) no
